data_1515414
loop_
_publ_author_name
'Andrews, Natalie J.'
'Haynes, Cally J. E.'
'Light, Mark E.'
'Moore, Stephen J.'
'Tong, Christine C.'
'Davis, Jeffery T.'
'Harrell Jr., William A.'
'Gale, Philip A.'

_publ_section_title
;
 Structurally simple lipid bilayer transport agents for chloride and
 bicarbonate
;
_journal_issue 2
_journal_name_full 'Chemical Science'
_journal_page_first 256
_journal_paper_doi 10.1039/c0sc00503g
_journal_volume 2
_journal_year 2011
_chemical_compound_source 'Stephen Moore'
_chemical_formula_sum 'C12 H18 N2 O'
_chemical_formula_weight 206.28
_space_group_IT_number 56
_symmetry_cell_setting orthorhombic
_symmetry_space_group_name_Hall '-P 2ab 2ac'
_symmetry_space_group_name_H-M 'P c c n'
_atom_sites_solution_hydrogens geom
_atom_sites_solution_primary direct
_atom_sites_solution_secondary difmap
_audit_creation_method SHELXL-97
_cell_angle_alpha 90.00
_cell_angle_beta 90.00
_cell_angle_gamma 90.00
_cell_formula_units_Z 16
_cell_length_a 21.8777(7)
_cell_length_b 24.4332(8)
_cell_length_c 8.9667(2)
_cell_measurement_reflns_used 56488
_cell_measurement_temperature 120(2)
_cell_measurement_theta_max 27.48
_cell_measurement_theta_min 2.91
_cell_volume 4793.1(2)
_computing_cell_refinement 'DENZO (Otwinowski & Minor, 1997) & COLLECT (Hooft, R.W.W., 1998)'
_computing_data_collection 'COLLECT (Hooft, R.W.W., 1998)'
_computing_data_reduction 'DENZO (Otwinowski & Minor, 1997) & COLLECT (Hooft, R.W.W., 1998)'
_computing_molecular_graphics
;
Images generated using CrystalMaker: a crystal and molecular
structures program for Mac and Windows. CrystalMaker Software Ltd,
Oxford, England (www.crystalmaker.com)
;
_computing_publication_material 'WINGX (Farrugia, 1998)'
_computing_structure_refinement 'SHELXL-97 (Sheldrick, 2008)'
_computing_structure_solution 'SHELXS-97 (Sheldrick, 1997)'
_diffrn_ambient_temperature 120(2)
_diffrn_detector_area_resol_mean 9.091
_diffrn_measured_fraction_theta_full 0.999
_diffrn_measured_fraction_theta_max 0.999
_diffrn_measurement_device_type 'Bruker-Nonius CCD camera on \k-goniostat'
_diffrn_measurement_method '\f & \w scans to fill the asymmetric unit'
_diffrn_radiation_monochromator '10cm confocal mirrors'
_diffrn_radiation_source 'Bruker Nonius FR591 Rotating Anode'
_diffrn_radiation_type MoK\a
_diffrn_radiation_wavelength 0.71073
_diffrn_reflns_av_R_equivalents 0.1849
_diffrn_reflns_av_sigmaI/netI 0.0795
_diffrn_reflns_limit_h_max 26
_diffrn_reflns_limit_h_min -26
_diffrn_reflns_limit_k_max 29
_diffrn_reflns_limit_k_min -29
_diffrn_reflns_limit_l_max 9
_diffrn_reflns_limit_l_min -10
_diffrn_reflns_number 55376
_diffrn_reflns_theta_full 25.02
_diffrn_reflns_theta_max 25.02
_diffrn_reflns_theta_min 2.91
_diffrn_standards_number 0
_exptl_absorpt_coefficient_mu 0.074
_exptl_absorpt_correction_T_max 0.9971
_exptl_absorpt_correction_T_min 0.9854
_exptl_absorpt_correction_type multi-scan
_exptl_absorpt_process_details
;
SADABS V2.10 (Sheldrick, G.M., 2003)
;
_exptl_crystal_colour Colourless
_exptl_crystal_density_diffrn 1.143
_exptl_crystal_density_method 'not measured'
_exptl_crystal_description Block
_exptl_crystal_F_000 1792
_exptl_crystal_size_max 0.2
_exptl_crystal_size_mid 0.1
_exptl_crystal_size_min 0.04
_refine_diff_density_max 0.247
_refine_diff_density_min -0.261
_refine_diff_density_rms 0.058
_refine_ls_extinction_method none
_refine_ls_goodness_of_fit_ref 1.153
_refine_ls_hydrogen_treatment constr
_refine_ls_matrix_type full
_refine_ls_number_parameters 287
_refine_ls_number_reflns 4234
_refine_ls_number_restraints 189
_refine_ls_restrained_S_all 1.144
_refine_ls_R_factor_all 0.1841
_refine_ls_R_factor_gt 0.1143
_refine_ls_shift/su_max 0.043
_refine_ls_shift/su_mean 0.002
_refine_ls_structure_factor_coef Fsqd
_refine_ls_weighting_details 'calc w=1/[\s^2^(Fo^2^)+(0.0000P)^2^+13.9543P] where P=(Fo^2^+2Fc^2^)/3'
_refine_ls_weighting_scheme calc
_refine_ls_wR_factor_gt 0.1725
_refine_ls_wR_factor_ref 0.2013
_reflns_number_gt 2561
_reflns_number_total 4234
_reflns_threshold_expression >2\s(I)
_cod_data_source_file c0sc00503g.txt
_cod_data_source_block 2010sot0773
_cod_depositor_comments
;
The following automatic conversions were performed:

'_symmetry_cell_setting' value 'Orthorhombic' changed to
'orthorhombic' according to
/usr/data/users/saulius/automatic-downloads/retrospective/RSC/lib/dictionaries/cif_core.dic
dictionary named 'cif_core.dic' version 2.4.2 from 2011-04-26.

Automatic conversion script
Id: cif_fix_values 2281 2013-09-26 08:29:07Z andrius 

The following automatic conversions were performed:

data name '_iucr_refine_instruction_details' was replaced with
'_iucr_refine_instructions_details' as specified in the replacement
file 'data/replacement-values/replacement_tags.lst'.

Automatic conversion script
Id: cif_correct_tags 9268 2022-04-12 08:56:07Z antanas 
;
_cod_original_sg_symbol_H-M Pccn
_cod_database_code 1515414

loop_
_symmetry_equiv_pos_as_xyz
'x, y, z'
'-x+1/2, -y+1/2, z'
'-x, y+1/2, -z+1/2'
'x+1/2, -y, -z+1/2'
'-x, -y, -z'
'x-1/2, y-1/2, -z'
'x, -y-1/2, z-1/2'
'-x-1/2, y, z-1/2'

loop_
_atom_site_label
_atom_site_type_symbol
_atom_site_fract_x
_atom_site_fract_y
_atom_site_fract_z
_atom_site_U_iso_or_equiv
_atom_site_adp_type
_atom_site_occupancy
_atom_site_symmetry_multiplicity
_atom_site_calc_flag
_atom_site_refinement_flags
_atom_site_disorder_assembly
_atom_site_disorder_group
C1 C -0.08080(19) 0.13096(17) 0.6504(5) 0.0486(12) Uani 1 1 d . . .
H1 H -0.0953 0.1533 0.7295 0.058 Uiso 1 1 calc R . .
C2 C -0.1004(2) 0.07702(17) 0.6400(6) 0.0556(13) Uani 1 1 d . . .
H2 H -0.1279 0.0627 0.7121 0.067 Uiso 1 1 calc R . .
C3 C -0.0801(2) 0.04440(18) 0.5259(5) 0.0521(13) Uani 1 1 d . . .
H3 H -0.0928 0.0073 0.5192 0.063 Uiso 1 1 calc R . .
C4 C -0.0410(2) 0.06607(17) 0.4214(4) 0.0476(12) Uani 1 1 d . . .
H4 H -0.0275 0.0438 0.3410 0.057 Uiso 1 1 calc R . .
C5 C -0.02108(19) 0.11938(16) 0.4307(4) 0.0412(11) Uani 1 1 d . . .
H5 H 0.0060 0.1335 0.3574 0.049 Uiso 1 1 calc R . .
C6 C -0.04058(16) 0.15258(15) 0.5473(4) 0.0322(9) Uani 1 1 d . . .
C7 C 0.00033(17) 0.24251(15) 0.4668(3) 0.0292(9) Uani 1 1 d . . .
N2A N 0.02347(14) 0.28941(12) 0.5210(3) 0.0367(8) Uani 0.482(5) 1 d PDU A 1
H2A H 0.0344 0.2920 0.6152 0.044 Uiso 0.482(5) 1 calc PR A 1
C8A C 0.0302(4) 0.3365(2) 0.4189(7) 0.0385(12) Uani 0.482(5) 1 d PDU A 1
H8A1 H -0.0099 0.3457 0.3743 0.046 Uiso 0.482(5) 1 calc PR A 1
H8A2 H 0.0588 0.3271 0.3372 0.046 Uiso 0.482(5) 1 calc PR A 1
C9A C 0.0542(4) 0.3846(2) 0.5043(8) 0.0380(9) Uani 0.482(5) 1 d PDU A 1
H9A1 H 0.0779 0.3696 0.5893 0.046 Uiso 0.482(5) 1 calc PR A 1
H9A2 H 0.0184 0.4035 0.5475 0.046 Uiso 0.482(5) 1 calc PR A 1
C10A C 0.0894(5) 0.4336(4) 0.2655(7) 0.061(2) Uani 0.482(5) 1 d PDU A 1
H10A H 0.1212 0.4587 0.2303 0.092 Uiso 0.482(5) 1 calc PR A 1
H10B H 0.0491 0.4480 0.2384 0.092 Uiso 0.482(5) 1 calc PR A 1
H10C H 0.0951 0.3977 0.2192 0.092 Uiso 0.482(5) 1 calc PR A 1
C11A C 0.0935(4) 0.4281(2) 0.4332(7) 0.0449(13) Uani 0.482(5) 1 d PDU A 1
H11A H 0.1362 0.4149 0.4505 0.054 Uiso 0.482(5) 1 calc PR A 1
C12A C 0.0910(6) 0.4822(3) 0.5154(10) 0.0622(15) Uani 0.482(5) 1 d PDU A 1
H12A H 0.0995 0.4761 0.6214 0.093 Uiso 0.482(5) 1 calc PR A 1
H12B H 0.0503 0.4983 0.5041 0.093 Uiso 0.482(5) 1 calc PR A 1
H12C H 0.1217 0.5072 0.4737 0.093 Uiso 0.482(5) 1 calc PR A 1
N2B N 0.02347(14) 0.28941(12) 0.5210(3) 0.0367(8) Uani 0.518(5) 1 d PDU A 2
H2B H 0.0176 0.2961 0.6163 0.044 Uiso 0.518(5) 1 calc PR A 2
C8B C 0.0575(3) 0.3303(2) 0.4360(7) 0.0385(12) Uani 0.518(5) 1 d PDU A 2
H8B1 H 0.0403 0.3326 0.3340 0.046 Uiso 0.518(5) 1 calc PR A 2
H8B2 H 0.1006 0.3184 0.4273 0.046 Uiso 0.518(5) 1 calc PR A 2
C9B C 0.0556(4) 0.3857(2) 0.5059(8) 0.0380(9) Uani 0.518(5) 1 d PDU A 2
H9B1 H 0.0860 0.3865 0.5878 0.046 Uiso 0.518(5) 1 calc PR A 2
H9B2 H 0.0148 0.3908 0.5512 0.046 Uiso 0.518(5) 1 calc PR A 2
C10B C 0.1185(4) 0.4216(4) 0.2895(8) 0.061(2) Uani 0.518(5) 1 d PDU A 2
H10D H 0.1081 0.3882 0.2347 0.092 Uiso 0.518(5) 1 calc PR A 2
H10E H 0.1574 0.4163 0.3419 0.092 Uiso 0.518(5) 1 calc PR A 2
H10F H 0.1224 0.4522 0.2194 0.092 Uiso 0.518(5) 1 calc PR A 2
C11B C 0.0681(3) 0.4343(2) 0.4030(7) 0.0449(13) Uani 0.518(5) 1 d PDU A 2
H11B H 0.0297 0.4434 0.3478 0.054 Uiso 0.518(5) 1 calc PR A 2
C12B C 0.0868(6) 0.4837(3) 0.4967(11) 0.0622(15) Uani 0.518(5) 1 d PDU A 2
H12D H 0.0578 0.4883 0.5792 0.093 Uiso 0.518(5) 1 calc PR A 2
H12E H 0.0866 0.5166 0.4343 0.093 Uiso 0.518(5) 1 calc PR A 2
H12F H 0.1279 0.4779 0.5368 0.093 Uiso 0.518(5) 1 calc PR A 2
N1 N -0.01938(14) 0.20632(13) 0.5704(3) 0.0352(8) Uani 1 1 d . A .
H1A H -0.0189 0.2178 0.6634 0.042 Uiso 1 1 calc R . .
O1 O -0.00341(14) 0.23315(11) 0.3311(3) 0.0485(8) Uani 1 1 d . A .
C13 C 0.1643(2) 0.38188(17) 0.8744(5) 0.0487(12) Uani 1 1 d . . .
H13 H 0.1556 0.4110 0.9413 0.058 Uiso 1 1 calc R . .
C14 C 0.1392(2) 0.33039(19) 0.8988(5) 0.0555(13) Uani 1 1 d . . .
H14 H 0.1134 0.3246 0.9825 0.067 Uiso 1 1 calc R . .
C15 C 0.1512(2) 0.2878(2) 0.8030(6) 0.0679(16) Uani 1 1 d . . .
H15 H 0.1342 0.2526 0.8206 0.082 Uiso 1 1 calc R . .
C16 C 0.1883(2) 0.29674(18) 0.6808(7) 0.0667(16) Uani 1 1 d . . .
H16 H 0.1961 0.2677 0.6129 0.080 Uiso 1 1 calc R . .
C17 C 0.21398(19) 0.34732(18) 0.6567(5) 0.0502(12) Uani 1 1 d . . .
H17 H 0.2401 0.3526 0.5734 0.060 Uiso 1 1 calc R . .
C18 C 0.20228(19) 0.39095(17) 0.7526(4) 0.0406(11) Uani 1 1 d . . .
C19 C 0.23562(17) 0.48580(16) 0.8099(4) 0.0356(10) Uani 1 1 d . . .
N4 N 0.25699(15) 0.53111(12) 0.7440(3) 0.0388(9) Uani 1 1 d D . .
H4A H 0.2616 0.5317 0.6465 0.047 Uiso 1 1 calc R . .
C20 C 0.27282(18) 0.57948(14) 0.8311(4) 0.0357(10) Uani 1 1 d D . .
H20A H 0.3043 0.5696 0.9057 0.043 Uiso 1 1 calc R . .
H20B H 0.2362 0.5924 0.8855 0.043 Uiso 1 1 calc R . .
C21 C 0.29664(18) 0.62503(14) 0.7343(4) 0.0380(10) Uani 1 1 d D . .
H21A H 0.2651 0.6345 0.6595 0.046 Uiso 1 1 calc R . .
H21B H 0.3331 0.6118 0.6797 0.046 Uiso 1 1 calc R . .
C22 C 0.3644(2) 0.66608(18) 0.9339(5) 0.0585(14) Uani 1 1 d D . .
H22A H 0.3516 0.6371 1.0026 0.088 Uiso 1 1 calc R . .
H22B H 0.3725 0.6997 0.9902 0.088 Uiso 1 1 calc R . .
H22C H 0.4016 0.6547 0.8815 0.088 Uiso 1 1 calc R . .
C23 C 0.31381(18) 0.67661(14) 0.8210(4) 0.0434(11) Uani 1 1 d D . .
H23 H 0.2768 0.6891 0.8768 0.052 Uiso 1 1 calc R . .
C24 C 0.3321(2) 0.72202(16) 0.7130(5) 0.0619(14) Uani 1 1 d D . .
H24A H 0.2988 0.7285 0.6421 0.093 Uiso 1 1 calc R . .
H24B H 0.3690 0.7111 0.6587 0.093 Uiso 1 1 calc R . .
H24C H 0.3403 0.7557 0.7690 0.093 Uiso 1 1 calc R . .
N3 N 0.22745(16) 0.44215(13) 0.7175(3) 0.0454(10) Uani 1 1 d . . .
H3A H 0.2394 0.4466 0.6246 0.054 Uiso 1 1 calc R . .
O2 O 0.22449(12) 0.48440(11) 0.9462(3) 0.0405(7) Uani 1 1 d . . .

loop_
_atom_site_aniso_label
_atom_site_aniso_U_11
_atom_site_aniso_U_22
_atom_site_aniso_U_33
_atom_site_aniso_U_23
_atom_site_aniso_U_13
_atom_site_aniso_U_12
C1 0.055(3) 0.042(3) 0.049(2) 0.002(2) 0.017(2) 0.010(2)
C2 0.050(3) 0.038(2) 0.079(3) 0.018(2) 0.009(3) 0.006(2)
C3 0.056(3) 0.036(2) 0.064(3) 0.001(2) -0.012(3) 0.002(2)
C4 0.069(3) 0.038(2) 0.036(2) -0.0051(19) -0.011(2) 0.008(2)
C5 0.053(3) 0.041(2) 0.030(2) -0.0042(19) -0.0002(19) 0.004(2)
C6 0.031(2) 0.037(2) 0.0290(18) -0.0004(17) -0.0018(17) 0.0069(18)
C7 0.0356(19) 0.034(2) 0.0183(16) 0.0014(15) 0.0015(16) 0.0051(17)
N2A 0.0494(18) 0.0440(17) 0.0166(13) 0.0042(13) 0.0037(13) -0.0060(15)
C8A 0.046(3) 0.044(2) 0.0263(18) 0.0030(17) 0.005(2) -0.003(2)
C9A 0.0386(18) 0.0429(18) 0.0325(16) 0.0037(15) -0.0055(16) -0.0049(16)
C10A 0.071(5) 0.056(4) 0.056(3) 0.032(3) -0.004(4) -0.011(4)
C11A 0.049(3) 0.045(2) 0.041(2) 0.009(2) -0.006(2) -0.004(2)
C12A 0.057(3) 0.059(3) 0.070(3) 0.007(3) -0.010(3) -0.021(2)
N2B 0.0494(18) 0.0440(17) 0.0166(13) 0.0042(13) 0.0037(13) -0.0060(15)
C8B 0.046(3) 0.044(2) 0.0263(18) 0.0030(17) 0.005(2) -0.003(2)
C9B 0.0386(18) 0.0429(18) 0.0325(16) 0.0037(15) -0.0055(16) -0.0049(16)
C10B 0.071(5) 0.056(4) 0.056(3) 0.032(3) -0.004(4) -0.011(4)
C11B 0.049(3) 0.045(2) 0.041(2) 0.009(2) -0.006(2) -0.004(2)
C12B 0.057(3) 0.059(3) 0.070(3) 0.007(3) -0.010(3) -0.021(2)
N1 0.050(2) 0.0378(18) 0.0179(14) -0.0005(14) 0.0065(14) -0.0059(16)
O1 0.089(2) 0.0403(17) 0.0167(12) 0.0006(11) -0.0009(14) 0.0024(16)
C13 0.070(3) 0.040(2) 0.037(2) -0.004(2) -0.010(2) -0.006(2)
C14 0.054(3) 0.053(3) 0.060(3) 0.009(2) -0.016(2) -0.019(2)
C15 0.049(3) 0.046(3) 0.109(4) 0.015(3) -0.022(3) -0.007(2)
C16 0.046(3) 0.032(2) 0.122(5) -0.019(3) -0.017(3) 0.005(2)
C17 0.043(2) 0.048(3) 0.060(3) -0.008(2) -0.008(2) 0.007(2)
C18 0.050(2) 0.043(2) 0.0293(19) -0.0020(18) -0.0140(19) 0.004(2)
C19 0.044(2) 0.041(2) 0.0220(17) 0.0001(17) 0.0011(17) 0.0035(19)
N4 0.057(2) 0.0383(18) 0.0208(14) -0.0018(14) 0.0022(15) 0.0005(17)
C20 0.048(2) 0.037(2) 0.0222(17) -0.0026(17) -0.0016(18) 0.0049(19)
C21 0.041(2) 0.040(2) 0.033(2) 0.0043(18) 0.0014(18) 0.0030(19)
C22 0.068(3) 0.052(3) 0.056(3) -0.016(2) 0.003(3) -0.013(2)
C23 0.043(2) 0.036(2) 0.051(2) -0.008(2) 0.014(2) 0.004(2)
C24 0.070(3) 0.039(3) 0.077(3) 0.003(2) 0.025(3) -0.001(2)
N3 0.073(3) 0.041(2) 0.0225(15) -0.0019(15) 0.0019(17) -0.0048(19)
O2 0.0574(17) 0.0435(16) 0.0205(12) -0.0014(12) -0.0001(13) 0.0019(14)

loop_
_atom_type_symbol
_atom_type_description
_atom_type_scat_dispersion_real
_atom_type_scat_dispersion_imag
_atom_type_scat_source
C C 0.0033 0.0016 'International Tables Vol C Tables 4.2.6.8 and 6.1.1.4'
H H 0.0000 0.0000 'International Tables Vol C Tables 4.2.6.8 and 6.1.1.4'
N N 0.0061 0.0033 'International Tables Vol C Tables 4.2.6.8 and 6.1.1.4'
O O 0.0106 0.0060 'International Tables Vol C Tables 4.2.6.8 and 6.1.1.4'

loop_
_geom_angle_atom_site_label_1
_geom_angle_atom_site_label_2
_geom_angle_atom_site_label_3
_geom_angle
C6 C1 C2 121.0(4)
C3 C2 C1 120.1(4)
C2 C3 C4 119.1(4)
C3 C4 C5 121.3(4)
C4 C5 C6 120.0(4)
C1 C6 C5 118.4(4)
C1 C6 N1 117.9(3)
C5 C6 N1 123.6(3)
O1 C7 N2A 122.4(3)
O1 C7 N1 122.1(3)
N2A C7 N1 115.4(3)
C7 N2A C8A 118.5(3)
N2A C8A C9A 109.2(5)
C8A C9A C11A 122.4(5)
C9A C11A C10A 116.7(6)
C9A C11A C12A 112.9(6)
C10A C11A C12A 113.8(6)
C8B C9B C11B 116.5(5)
C12B C11B C9B 109.3(6)
C12B C11B C10B 109.4(6)
C9B C11B C10B 111.8(6)
C7 N1 C6 127.9(3)
C18 C13 C14 120.3(4)
C15 C14 C13 120.7(5)
C14 C15 C16 119.3(5)
C17 C16 C15 120.4(5)
C16 C17 C18 121.1(5)
C13 C18 C17 118.2(4)
C13 C18 N3 123.6(4)
C17 C18 N3 118.2(4)
O2 C19 N4 121.6(3)
O2 C19 N3 123.3(4)
N4 C19 N3 115.1(3)
C19 N4 C20 121.1(3)
N4 C20 C21 111.9(3)
C20 C21 C23 113.7(3)
C22 C23 C24 110.7(3)
C22 C23 C21 112.2(3)
C24 C23 C21 110.0(3)
C19 N3 C18 127.9(3)

loop_
_geom_bond_atom_site_label_1
_geom_bond_atom_site_label_2
_geom_bond_distance
C1 C6 1.381(5)
C1 C2 1.389(6)
C2 C3 1.371(6)
C3 C4 1.374(6)
C4 C5 1.376(6)
C5 C6 1.391(5)
C6 N1 1.408(5)
C7 O1 1.241(4)
C7 N2A 1.344(5)
C7 N1 1.353(4)
N2A C8A 1.478(6)
C8A C9A 1.498(7)
C9A C11A 1.509(6)
C10A C11A 1.512(7)
C11A C12A 1.514(7)
C8B C9B 1.492(6)
C9B C11B 1.528(6)
C10B C11B 1.533(7)
C11B C12B 1.527(7)
C13 C18 1.390(6)
C13 C14 1.391(6)
C14 C15 1.375(7)
C15 C16 1.380(7)
C16 C17 1.375(6)
C17 C18 1.393(6)
C18 N3 1.403(5)
C19 O2 1.247(4)
C19 N4 1.339(5)
C19 N3 1.362(5)
N4 C20 1.458(4)
C20 C21 1.504(4)
C21 C23 1.528(5)
C22 C23 1.522(5)
C23 C24 1.526(5)

loop_
_geom_hbond_atom_site_label_D
_geom_hbond_atom_site_label_H
_geom_hbond_atom_site_label_A
_geom_hbond_distance_DH
_geom_hbond_distance_HA
_geom_hbond_distance_DA
_geom_hbond_angle_DHA
_geom_hbond_site_symmetry_A
N2A H2A O1 0.88 2.19 2.895(4) 136.4 7_566
N2B H2B O1 0.88 2.11 2.895(4) 149.0 7_566
N1 H1A O1 0.88 1.95 2.788(4) 158.0 7_566
N4 H4A O2 0.88 2.16 2.933(4) 146.5 8_655
N3 H3A O2 0.88 2.01 2.844(4) 158.1 8_655
